data_2010671
loop_
_publ_author_name
'Noguchi, Kishie'
'Yuge, Hidetaka'
'Miyamoto, Takeshi Ken'

_publ_section_title
;
 An organopalladium(II) compound including enolate oxygen- and
 <i>sp</i>^3^-carbon-bound 1,3-dimethylbarbiturate ligands:
 (1,2-diaminoethane)bis(1,3-dimethylbarbiturato)palladium(II)
 5.5-hydrate
;
_journal_issue 2
_journal_name_full 'Acta Crystallographica Section C'
_journal_page_first e40
_journal_page_last e41
_journal_paper_doi 10.1107/S010827010000041X
_journal_volume 56
_journal_year 2000
_chemical_formula_iupac '[Pd (C6 H7 N2 O3)2(C2 H8 N2)], 5.5H2 O'
_chemical_formula_moiety 'C14 H22 N6 O6 Pd, 5.5H2 O'
_chemical_formula_sum 'C14 H33 N6 O11.5 Pd'
_chemical_formula_weight 575.86
_space_group_IT_number 15
_symmetry_cell_setting monoclinic
_symmetry_space_group_name_Hall '-C 2yc'
_symmetry_space_group_name_H-M 'C 1 2/c 1'
_audit_creation_method SHELXL-97
_cell_angle_alpha 90.00
_cell_angle_beta 113.505(5)
_cell_angle_gamma 90.00
_cell_formula_units_Z 8
_cell_length_a 24.225(3)
_cell_length_b 8.307(3)
_cell_length_c 25.396(2)
_cell_measurement_reflns_used 25
_cell_measurement_temperature 296(2)
_cell_measurement_theta_max 17.47
_cell_measurement_theta_min 16.77
_cell_volume 4686.6(18)
_computing_cell_refinement 'MSC/AFC Diffractometer Control Software'
_computing_data_collection
;
MSC/AFC Diffractometer Control Software
(Molecular Structure Corporation, 1993a)
;
_computing_data_reduction 'TEXSAN PROCESS (Molecular Structure Corporation, 1993b)'
_computing_publication_material 'SHELXL97 (Sheldrick, 1997)'
_computing_structure_refinement 'SHELXL97 (Sheldrick, 1997)'
_computing_structure_solution 'SHELXS97 (Sheldrick, 1990)'
_diffrn_ambient_temperature 296(2)
_diffrn_measured_fraction_theta_full 1.000
_diffrn_measured_fraction_theta_max 1.000
_diffrn_measurement_device_type 'Rigaku AFC-7R'
_diffrn_measurement_method \w/2\q
_diffrn_radiation_monochromator graphite
_diffrn_radiation_source 'rotating Mo anticathode'
_diffrn_radiation_type MoK\a
_diffrn_radiation_wavelength .71069
_diffrn_reflns_av_R_equivalents .018
_diffrn_reflns_av_sigmaI/netI .0493
_diffrn_reflns_limit_h_max 34
_diffrn_reflns_limit_h_min 0
_diffrn_reflns_limit_k_max 11
_diffrn_reflns_limit_k_min 0
_diffrn_reflns_limit_l_max 32
_diffrn_reflns_limit_l_min -35
_diffrn_reflns_number 6982
_diffrn_reflns_theta_full 30.0
_diffrn_reflns_theta_max 30.0
_diffrn_reflns_theta_min 2.6
_diffrn_standards_decay_% .9
_diffrn_standards_interval_count 150
_diffrn_standards_number 3
_exptl_absorpt_coefficient_mu .859
_exptl_absorpt_correction_type none
_exptl_crystal_colour yellow
_exptl_crystal_density_diffrn 1.632
_exptl_crystal_density_meas 1.67
_exptl_crystal_density_method 'flotation in CCl~4~/CHBr~3~'
_exptl_crystal_description needle
_exptl_crystal_F_000 2376
_exptl_crystal_size_max .25
_exptl_crystal_size_mid .12
_exptl_crystal_size_min .06
_refine_diff_density_max .46
_refine_diff_density_min -.49
_refine_ls_extinction_method none
_refine_ls_goodness_of_fit_ref 1.016
_refine_ls_hydrogen_treatment mixed
_refine_ls_matrix_type full
_refine_ls_number_parameters 327
_refine_ls_number_reflns 6837
_refine_ls_number_restraints 11
_refine_ls_restrained_S_all 1.016
_refine_ls_R_factor_all .068
_refine_ls_R_factor_gt .032
_refine_ls_shift/su_max .003
_refine_ls_shift/su_mean .000
_refine_ls_structure_factor_coef Fsqd
_refine_ls_weighting_details 'calc w = 1/[\s^2^(Fo^2^)+(0.0291P)^2^+1.9140P] where P = (Fo^2^+2Fc^2^)/3'
_refine_ls_weighting_scheme calc
_refine_ls_wR_factor_ref .080
_reflns_number_gt 4810
_reflns_number_total 6837
_reflns_threshold_expression I>2\s(I)
_cod_data_source_file qb0161.cif
_cod_data_source_block I
_cod_original_cell_volume 4686.4(15)
_cod_original_sg_symbol_H-M 'C 2/c'
_cod_database_code 2010671
_cod_database_fobs_code 2010671

loop_
_symmetry_equiv_pos_as_xyz
'x, y, z'
'-x, y, -z+1/2'
'x+1/2, y+1/2, z'
'-x+1/2, y+1/2, -z+1/2'
'-x, -y, -z'
'x, -y, z-1/2'
'-x+1/2, -y+1/2, -z'
'x+1/2, -y+1/2, z-1/2'

loop_
_atom_site_label
_atom_site_fract_x
_atom_site_fract_y
_atom_site_fract_z
_atom_site_U_iso_or_equiv
_atom_site_adp_type
_atom_site_calc_flag
_atom_site_refinement_flags
_atom_site_occupancy
_atom_site_disorder_assembly
_atom_site_disorder_group
_atom_site_type_symbol
Pd .528342(8) .63116(2) .647353(8) .02633(5) Uani d . 1 . . Pd
O12 .32679(10) .5978(3) .47730(8) .0533(6) Uani d . 1 . . O
O14 .49194(10) .2878(3) .56484(9) .0497(5) Uani d . 1 . . O
O16 .39987(10) .5533(3) .67019(8) .0499(6) Uani d . 1 . . O
O22 .32746(9) 1.1185(3) .48312(8) .0462(5) Uani d . 1 . . O
O24 .47979(8) .7749(2) .57938(8) .0355(4) Uani d . 1 . . O
O26 .38871(10) 1.0881(3) .67730(9) .0522(6) Uani d . 1 . . O
N1 .59892(10) .7951(3) .67728(10) .0378(5) Uani d . 1 . . N
H1 .6177 .7998 .6531 .045 Uiso calc R 1 . . H
H2 .5849 .8939 .6798 .045 Uiso calc R 1 . . H
N2 .58289(9) .4947(3) .71319(9) .0327(5) Uani d . 1 . . N
H7 .5701 .4963 .7420 .039 Uiso calc R 1 . . H
H8 .5823 .3921 .7016 .039 Uiso calc R 1 . . H
O1 .69871(12) .8507(4) .63392(10) .0581(7) Uani d D 1 . . O
H11 .6942(17) .854(5) .6015(11) .070 Uiso d D 1 . . H
H12 .7296(13) .811(5) .6514(16) .070 Uiso d D 1 . . H
O2 .79057(12) .6500(4) .70120(11) .0610(7) Uani d D 1 . . O
H21 .8246(12) .639(5) .7028(17) .073 Uiso d D 1 . . H
H22 .7925(18) .650(5) .7348(11) .073 Uiso d D 1 . . H
O3 .7274(2) .3862(5) .64117(12) .1102(14) Uani d D 1 . . O
H31 .747(2) .472(5) .660(2) .132 Uiso d D 1 . . H
H32 .709(2) .402(7) .6067(12) .132 Uiso d D 1 . . H
O4 .69753(14) .1352(4) .68708(12) .0633(7) Uani d D 1 . . O
H41 .7067(18) .221(4) .6743(17) .076 Uiso d D 1 . . H
H42 .7028(19) .052(4) .6743(17) .076 Uiso d D 1 . . H
O5 .57637(12) .1548(4) .66691(13) .0656(7) Uani d D 1 . . O
H51 .6097(13) .163(5) .6641(18) .079 Uiso d D 1 . . H
H52 .5542(17) .185(5) .6352(12) .079 Uiso d D 1 . . H
O6 .5000 1.2469(5) .7500 .0641(10) Uani d SD 1 . . O
H61 .4747(14) 1.170(4) .7416(19) .077 Uiso d D 1 . . H
N11 .36436(10) .5813(3) .57406(9) .0360(5) Uani d . 1 . . N
N13 .41392(10) .4577(3) .52089(9) .0370(5) Uani d . 1 . . N
N21 .35743(10) 1.1024(3) .58005(9) .0336(5) Uani d . 1 . . N
N23 .40697(10) .9556(3) .53268(9) .0326(5) Uani d . 1 . . N
C1 .64139(13) .7391(4) .73498(13) .0438(7) Uani d . 1 . . C
H3 .6271 .7722 .7640 .053 Uiso calc R 1 . . H
H4 .6809 .7858 .7444 .053 Uiso calc R 1 . . H
C2 .64509(12) .5596(4) .73363(12) .0415(7) Uani d . 1 . . C
H5 .6638 .5268 .7079 .050 Uiso calc R 1 . . H
H6 .6692 .5187 .7717 .050 Uiso calc R 1 . . H
C11 .31086(13) .6644(4) .57382(14) .0488(8) Uani d . 1 . . C
H111 .2757 .6011 .5531 .059 Uiso calc R 1 . . H
H112 .3072 .7675 .5556 .059 Uiso calc R 1 . . H
H113 .3146 .6790 .6126 .059 Uiso calc R 1 . . H
C12 .36629(12) .5485(4) .52138(11) .0363(6) Uani d . 1 . . C
C13 .41512(15) .4232(4) .46450(12) .0508(8) Uani d . 1 . . C
H131 .3776 .3753 .4399 .061 Uiso calc R 1 . . H
H132 .4475 .3503 .4692 .061 Uiso calc R 1 . . H
H133 .4210 .5216 .4476 .061 Uiso calc R 1 . . H
C14 .45795(12) .3908(3) .56993(11) .0341(6) Uani d . 1 . . C
C15 .46112(11) .4512(3) .62491(11) .0319(6) Uani d . 1 . . C
H15 .4740 .3646 .6535 .038 Uiso calc R 1 . . H
C16 .40789(12) .5303(4) .62637(11) .0334(6) Uani d . 1 . . C
C21 .30710(13) 1.2055(4) .57626(14) .0453(7) Uani d . 1 . . C
H211 .3170 1.2615 .6119 .054 Uiso calc R 1 . . H
H212 .2719 1.1406 .5685 .054 Uiso calc R 1 . . H
H213 .2993 1.2821 .5458 .054 Uiso calc R 1 . . H
C22 .36213(12) 1.0621(3) .52921(12) .0342(6) Uani d . 1 . . C
C23 .41402(14) .9190(4) .47898(12) .0458(7) Uani d . 1 . . C
H231 .4461 .8428 .4866 .055 Uiso calc R 1 . . H
H232 .4234 1.0161 .4637 .055 Uiso calc R 1 . . H
H233 .3772 .8743 .4516 .055 Uiso calc R 1 . . H
C24 .44432(11) .8821(3) .58403(11) .0312(5) Uani d . 1 . . C
C25 .43921(12) .9299(4) .63368(11) .0352(6) Uani d . 1 . . C
H25 .4655 .8867 .6685 .042 Uiso calc R 1 . . H
C26 .39580(12) 1.0412(4) .63383(12) .0369(6) Uani d . 1 . . C

loop_
_atom_site_aniso_label
_atom_site_aniso_U_11
_atom_site_aniso_U_22
_atom_site_aniso_U_33
_atom_site_aniso_U_12
_atom_site_aniso_U_13
_atom_site_aniso_U_23
Pd .02640(9) .02812(9) .02290(8) .00418(9) .00817(6) .00083(9)
O12 .0474(12) .0711(17) .0288(10) .0100(12) .0020(9) .0051(11)
O14 .0514(13) .0461(13) .0539(13) .0077(11) .0232(11) -.0082(11)
O16 .0490(12) .0729(16) .0316(10) .0088(12) .0201(9) .0024(11)
O22 .0427(11) .0581(14) .0342(10) .0199(11) .0116(9) .0137(10)
O24 .0390(10) .0373(11) .0290(9) .0128(9) .0123(8) .0065(8)
O26 .0477(12) .0730(16) .0328(10) .0162(12) .0128(9) -.0088(11)
N1 .0357(12) .0352(13) .0403(13) -.0003(10) .0129(10) .0012(11)
N2 .0342(11) .0353(12) .0267(10) .0048(10) .0099(9) .0004(9)
O1 .0585(15) .0781(19) .0402(12) .0180(14) .0221(12) .0053(13)
O2 .0534(14) .086(2) .0445(13) .0177(15) .0209(12) .0060(14)
O3 .171(4) .092(3) .0387(15) -.043(3) .011(2) .0046(17)
O4 .0702(17) .0676(19) .0568(15) -.0052(17) .0303(13) -.0072(15)
O5 .0562(16) .0595(17) .0702(18) .0154(14) .0139(14) -.0001(14)
O6 .059(2) .068(3) .056(2) .000 .0130(19) .000
N11 .0267(11) .0493(14) .0287(11) .0024(10) .0078(9) -.0007(10)
N13 .0375(12) .0453(14) .0271(11) -.0063(11) .0117(9) -.0072(10)
N21 .0303(11) .0367(13) .0323(11) .0059(10) .0112(9) .0015(10)
N23 .0359(12) .0362(12) .0248(10) .0066(10) .0111(9) .0038(9)
C1 .0371(16) .0501(19) .0372(16) -.0077(14) .0074(13) -.0028(13)
C2 .0307(14) .0523(18) .0356(15) .0080(13) .0069(12) .0068(13)
C11 .0350(15) .059(2) .0498(17) .0096(14) .0142(13) -.0009(15)
C12 .0335(13) .0420(16) .0292(13) -.0044(12) .0081(11) -.0020(12)
C13 .061(2) .061(2) .0327(15) -.0073(17) .0216(14) -.0122(15)
C14 .0353(13) .0312(14) .0352(13) -.0005(12) .0134(11) -.0015(11)
C15 .0305(13) .0359(14) .0261(12) .0015(11) .0078(10) .0021(11)
C16 .0329(13) .0419(15) .0242(12) -.0029(12) .0102(10) -.0012(11)
C21 .0392(16) .0480(18) .0492(17) .0140(14) .0181(14) .0023(15)
C22 .0320(13) .0332(14) .0362(14) .0014(11) .0123(11) .0041(12)
C23 .0507(18) .0530(19) .0356(15) .0152(15) .0192(13) .0101(14)
C24 .0285(12) .0307(13) .0300(12) .0015(11) .0069(10) .0041(11)
C25 .0324(13) .0417(15) .0260(12) .0093(12) .0057(10) .0022(11)
C26 .0342(14) .0417(16) .0321(13) .0000(12) .0104(11) -.0046(12)

loop_
_atom_type_symbol
_atom_type_description
_atom_type_scat_dispersion_real
_atom_type_scat_dispersion_imag
_atom_type_scat_source
Pd Pd -.9988 1.0072 'International Tables Vol C Tables 4.2.6.8 and 6.1.1.4'
O O .0106 .0060 'International Tables Vol C Tables 4.2.6.8 and 6.1.1.4'
N N .0061 .0033 'International Tables Vol C Tables 4.2.6.8 and 6.1.1.4'
C C .0033 .0016 'International Tables Vol C Tables 4.2.6.8 and 6.1.1.4'
H H .0000 .0000 'International Tables Vol C Tables 4.2.6.8 and 6.1.1.4'

loop_
_geom_angle_atom_site_label_1
_geom_angle_atom_site_label_2
_geom_angle_atom_site_label_3
_geom_angle
_geom_angle_publ_flag
N1 Pd N2 83.91(9) yes
N1 Pd C15 174.09(10) yes
N1 Pd O24 92.20(9) yes
N2 Pd C15 90.31(10) yes
N2 Pd O24 174.85(8) yes
C15 Pd O24 93.65(9) yes
Pd C15 C14 104.0(2) yes
Pd C15 C16 105.6(2) yes
Pd O24 C24 120.8(2) yes
Pd N1 C1 107.4(2) no
Pd N2 C2 108.9(2) no
N1 C1 C2 108.2(2) no
N2 C2 C1 108.0(2) no
C12 N11 C16 123.9(2) no
C12 N11 C11 117.4(2) no
C16 N11 C11 118.6(2) no
C12 N13 C14 123.6(2) no
C12 N13 C13 117.1(2) no
C14 N13 C13 119.2(2) no
O12 C12 N13 121.9(3) no
O12 C12 N11 120.3(3) no
N13 C12 N11 117.8(2) no
O14 C14 N13 119.3(3) no
O14 C14 C15 124.0(3) yes
N13 C14 C15 116.7(2) no
C14 C15 C16 118.0(2) yes
O16 C16 N11 119.2(3) no
O16 C16 C15 123.9(2) yes
N11 C16 C15 116.9(2) no
C22 N21 C26 123.5(2) no
C22 N21 C21 117.3(2) no
C26 N21 C21 119.1(2) no
C22 N23 C24 122.8(2) no
C22 N23 C23 117.0(2) no
C24 N23 C23 120.2(2) no
O22 C22 N23 121.9(3) no
O22 C22 N21 121.2(3) no
N23 C22 N21 116.9(2) no
O24 C24 N23 115.4(2) no
O24 C24 C25 126.7(2) yes
N23 C24 C25 118.0(2) no
C24 C25 C26 122.4(2) yes
O26 C26 N21 118.5(3) no
O26 C26 C25 125.3(3) yes
N21 C26 C25 116.2(2) no
C1 N1 H1 110.2 no
Pd N1 H1 110.2 no
C1 N1 H2 110.2 no
Pd N1 H2 110.2 no
H1 N1 H2 108.5 no
N1 C1 H3 110.0 no
C2 C1 H3 110.0 no
N1 C1 H4 110.0 no
C2 C1 H4 110.0 no
H3 C1 H4 108.4 no
N2 C2 H5 110.1 no
C1 C2 H5 110.1 no
N2 C2 H6 110.1 no
C1 C2 H6 110.1 no
H5 C2 H6 108.4 no
C2 N2 H7 109.9 no
Pd N2 H7 109.9 no
C2 N2 H8 109.9 no
Pd N2 H8 109.9 no
H7 N2 H8 108.3 no
H11 O1 H12 108(4) no
H21 O2 H22 108(4) no
H31 O3 H32 114(5) no
H41 O4 H42 118(4) no
H51 O5 H52 100(4) no
N11 C11 H111 109.5 no
N11 C11 H112 109.5 no
H111 C11 H112 109.5 no
N11 C11 H113 109.5 no
H111 C11 H113 109.5 no
H112 C11 H113 109.5 no
N13 C13 H131 109.5 no
N13 C13 H132 109.5 no
H131 C13 H132 109.5 no
N13 C13 H133 109.5 no
H131 C13 H133 109.5 no
H132 C13 H133 109.5 no
C14 C15 H15 109.6 no
C16 C15 H15 109.6 no
Pd C15 H15 109.6 no
N21 C21 H211 109.5 no
N21 C21 H212 109.5 no
H211 C21 H212 109.5 no
N21 C21 H213 109.5 no
H211 C21 H213 109.5 no
H212 C21 H213 109.5 no
N23 C23 H231 109.5 no
N23 C23 H232 109.5 no
H231 C23 H232 109.5 no
N23 C23 H233 109.5 no
H231 C23 H233 109.5 no
H232 C23 H233 109.5 no
C24 C25 H25 118.8 no
C26 C25 H25 118.8 no

loop_
_geom_bond_atom_site_label_1
_geom_bond_atom_site_label_2
_geom_bond_site_symmetry_2
_geom_bond_distance
_geom_bond_publ_flag
Pd N1 . 2.078(2) yes
Pd N2 . 2.016(2) yes
Pd C15 . 2.115(3) yes
Pd O24 . 2.042(2) yes
N1 C1 . 1.490(4) no
N2 C2 . 1.486(3) no
C1 C2 . 1.495(5) no
N11 C11 . 1.466(4) no
N11 C12 . 1.384(3) no
N11 C16 . 1.393(3) no
N13 C12 . 1.383(4) no
N13 C13 . 1.472(3) no
N13 C14 . 1.392(3) no
C14 C15 . 1.457(4) yes
C15 C16 . 1.461(4) yes
O12 C12 . 1.218(3) yes
O14 C14 . 1.229(3) yes
O16 C16 . 1.219(3) yes
N21 C22 . 1.382(3) no
N21 C26 . 1.405(3) no
N21 C21 . 1.461(3) no
N23 C22 . 1.376(3) no
N23 C24 . 1.397(3) no
N23 C23 . 1.472(3) no
C24 C25 . 1.374(4) yes
C25 C26 . 1.402(4) yes
O22 C22 . 1.229(3) yes
O24 C24 . 1.275(3) yes
O26 C26 . 1.246(3) yes
N1 H1 . .90 no
N1 H2 . .90 no
C1 H3 . .97 no
C1 H4 . .97 no
C2 H5 . .97 no
C2 H6 . .97 no
N2 H7 . .90 no
N2 H8 . .90 no
O1 H11 . .79(2) no
O1 H12 . .78(2) no
O2 H21 . .81(2) no
O2 H22 . .84(2) no
O3 H31 . .88(3) no
O3 H32 . .82(3) no
O4 H41 . .85(2) no
O4 H42 . .80(2) no
O5 H51 . .84(2) no
O5 H52 . .81(2) no
O6 H61 . .85(2) no
C11 H111 . .96 no
C11 H112 . .96 no
C11 H113 . .96 no
C13 H131 . .96 no
C13 H132 . .96 no
C13 H133 . .96 no
C15 H15 . .98 no
C21 H211 . .96 no
C21 H212 . .96 no
C21 H213 . .96 no
C23 H231 . .96 no
C23 H232 . .96 no
C23 H233 . .96 no
C25 H25 . .93 no

loop_
_geom_hbond_atom_site_label_D
_geom_hbond_atom_site_label_H
_geom_hbond_atom_site_label_A
_geom_hbond_site_symmetry_A
_geom_hbond_distance_DH
_geom_hbond_distance_HA
_geom_hbond_distance_DA
_geom_hbond_angle_DHA
_geom_hbond_publ_flag
O1 H11 O22 5_676 .79(2) 2.01(2) 2.793(3) 172(4) yes
O1 H12 O2 . .78(2) 2.02(3) 2.760(4) 160(4) yes
O2 H21 O26 3_545 .81(2) 1.95(3) 2.727(3) 159(4) yes
O2 H22 O4 4_656 .84(2) 1.91(2) 2.738(4) 175(4) yes
O3 H31 O2 . .88(3) 1.88(3) 2.758(5) 177(6) yes
O3 H32 O12 5_666 .82(3) 1.96(3) 2.765(3) 169(6) yes
O4 H41 O3 . .85(2) 1.78(3) 2.628(5) 173(4) yes
O4 H42 O1 1_545 .80(2) 1.94(3) 2.727(4) 169(4) yes
O5 H51 O4 . .84(2) 1.98(3) 2.776(4) 157(4) yes
O5 H52 O14 . .81(2) 2.01(3) 2.810(4) 169(4) yes
O6 H61 O26 . .85(2) 2.18(3) 2.907(3) 143(4) yes
N1 H1 O1 . .90 2.24 3.065(4) 152 yes
N1 H2 O5 1_565 .90 2.19 3.030(4) 155 yes
N2 H7 O16 2_656 .90 2.11 2.863(3) 141 yes
N2 H8 O5 . .90 2.14 3.038(4) 175 yes

loop_
_geom_torsion_atom_site_label_1
_geom_torsion_atom_site_label_2
_geom_torsion_atom_site_label_3
_geom_torsion_atom_site_label_4
_geom_torsion
_geom_torsion_publ_flag
N2 Pd O24 C24 -129.1(9) no
N1 Pd O24 C24 -88.4(2) no
C15 Pd O24 C24 90.7(2) no
N2 Pd N1 C1 -12.38(19) no
O24 Pd N1 C1 170.99(19) no
C15 Pd N1 C1 -.2(11) no
O24 Pd N2 C2 24.7(10) no
N1 Pd N2 C2 -16.27(18) no
C15 Pd N2 C2 164.97(18) no
Pd N1 C1 C2 38.6(3) no
Pd N2 C2 C1 42.2(3) no
N1 C1 C2 N2 -53.8(3) no
C14 N13 C12 O12 -175.9(3) no
C13 N13 C12 O12 .2(4) no
C14 N13 C12 N11 3.6(4) no
C13 N13 C12 N11 179.7(3) no
C16 N11 C12 O12 -179.6(3) no
C11 N11 C12 O12 5.1(4) no
C16 N11 C12 N13 .9(4) no
C11 N11 C12 N13 -174.3(3) no
C12 N13 C14 O14 166.4(3) no
C13 N13 C14 O14 -9.7(4) no
C12 N13 C14 C15 -14.6(4) no
C13 N13 C14 C15 169.4(3) no
O14 C14 C15 C16 -160.0(3) no
N13 C14 C15 C16 21.0(4) no
O14 C14 C15 Pd 83.5(3) no
N13 C14 C15 Pd -95.5(2) no
N2 Pd C15 C14 -112.19(18) no
O24 Pd C15 C14 64.51(18) no
N1 Pd C15 C14 -124.3(9) no
N2 Pd C15 C16 122.92(17) no
O24 Pd C15 C16 -60.38(17) no
N1 Pd C15 C16 110.8(10) no
C12 N11 C16 O16 -173.9(3) no
C11 N11 C16 O16 1.3(4) no
C12 N11 C16 C15 6.1(4) no
C11 N11 C16 C15 -178.7(3) no
C14 C15 C16 O16 163.0(3) no
Pd C15 C16 O16 -81.3(3) no
C14 C15 C16 N11 -17.0(4) no
Pd C15 C16 N11 98.7(2) no
C24 N23 C22 O22 -175.8(3) no
C23 N23 C22 O22 3.5(4) no
C24 N23 C22 N21 3.8(4) no
C23 N23 C22 N21 -176.9(3) no
C26 N21 C22 O22 179.9(3) no
C21 N21 C22 O22 4.2(4) no
C26 N21 C22 N23 .3(4) no
C21 N21 C22 N23 -175.4(3) no
Pd O24 C24 C25 8.8(4) yes
Pd O24 C24 N23 -170.63(17) no
C22 N23 C24 O24 173.5(2) no
C23 N23 C24 O24 -5.7(4) no
C22 N23 C24 C25 -5.9(4) no
C23 N23 C24 C25 174.9(3) no
O24 C24 C25 C26 -175.5(3) no
N23 C24 C25 C26 3.9(4) no
C24 C25 C26 O26 179.4(3) no
C24 C25 C26 N21 -.1(4) no
C22 N21 C26 O26 178.3(3) no
C21 N21 C26 O26 -6.1(4) no
C22 N21 C26 C25 -2.1(4) no
C21 N21 C26 C25 173.5(3) no
